data_8104480
loop_
_publ_author_name
'Eisenmann, B.'
'Hansa, J.'

_publ_section_title
;
 Crystal structure of hexasodium heptaselenidosilicate
;
_journal_name_full 'Zeitschrift fuer Kristallographie (149,1979-)'
_journal_page_first 295
_journal_page_last 296
_journal_volume 203
_journal_year 1993
_chemical_formula_sum 'Na6 Se7 Si2'
_chemical_name_systematic 'Na6 (Si2 Se7)'
_space_group_IT_number 15
_symmetry_space_group_name_Hall '-C 2yc'
_symmetry_space_group_name_H-M 'C 1 2/c 1'
_cell_angle_alpha 90
_cell_angle_beta 105
_cell_angle_gamma 90
_cell_formula_units_Z 4
_cell_length_a 9.39
_cell_length_b 10.805
_cell_length_c 15.794
_cell_volume 1547.841
_citation_journal_id_ASTM ZEKRDZ
_cod_data_source_file Eisenmann_ZEKRDZ_1993_1515.cif
_cod_data_source_block Na6Se7Si2
_cod_database_code 8104480

loop_
_symmetry_equiv_pos_as_xyz
x,y,z
-x,y,-z+1/2
-x,-y,-z
x,-y,z-1/2
x+1/2,y+1/2,z
-x+1/2,y+1/2,-z+1/2
-x+1/2,-y+1/2,-z
x+1/2,-y+1/2,z-1/2

loop_
_atom_site_label
_atom_site_type_symbol
_atom_site_fract_x
_atom_site_fract_y
_atom_site_fract_z
_atom_site_occupancy
_atom_site_U_iso_or_equiv
Se4 Se-2 0 0.0366 0.25 1 0.0
Se2 Se-2 0.3047 0.564 0.0321 1 0.0
Na4 Na+1 0.5 0.0819 0.25 1 0.0
Na3 Na+1 0 0.5 0 1 0.0
Se3 Se-2 0.4472 0.247 0.1069 1 0.0
Na1 Na+1 0.2296 0.2803 0.3591 1 0.0
Si1 Si+4 0.3433 0.4196 0.1403 1 0.0
Na2 Na+1 0.1197 0.1468 0.0731 1 0.0
Se1 Se-2 0.1343 0.3775 0.179 1 0.0
